data_4082267
loop_
_publ_author_name
'Xu, Bao-Hua'
'Wu, De-Hong'
'Li, Yi-Zhi'
'Yan, Hong'

_publ_section_title
;
 Reactivity of CpCo 16eHalf-Sandwich Complexes Containing a Chelating
 1,2-Dicarba-closo-dodecaborane-1,2-dichalcogenolate Ligand toward
 Phenylacetylene
;
_journal_issue 17
_journal_name_full Organometallics
_journal_page_first 4344
_journal_paper_doi 10.1021/om700454p
_journal_volume 26
_journal_year 2007
_chemical_formula_moiety '2(C23 H27 B10 Co S2), H2 O'
_chemical_formula_sum 'C46 H56 B20 Co2 O S4'
_chemical_formula_weight 1087.25
_chemical_melting_point 165
_chemical_name_systematic
; 
 ? 
;
_space_group_IT_number 14
_symmetry_cell_setting triclinic
_symmetry_space_group_name_Hall '-P 2ybc'
_symmetry_space_group_name_H-M 'P 1 21/c 1'
_atom_sites_solution_hydrogens geom
_atom_sites_solution_primary direct
_atom_sites_solution_secondary difmap
_audit_creation_method SHELXL-97
_cell_angle_alpha 90.00
_cell_angle_beta 105.51(4)
_cell_angle_gamma 90.00
_cell_formula_units_Z 2
_cell_length_a 11.152(10)
_cell_length_b 12.074(10)
_cell_length_c 20.855(16)
_cell_measurement_reflns_used 2129
_cell_measurement_temperature 291(2)
_cell_measurement_theta_max 39.304
_cell_measurement_theta_min 4.745
_cell_volume 2706(4)
_computing_cell_refinement 'Bruker SMART'
_computing_data_collection 'Bruker SMART'
_computing_data_reduction 'Bruker SAINT'
_computing_molecular_graphics 'Bruker SHELXTL'
_computing_publication_material 'Bruker SHELXTL'
_computing_structure_refinement 'SHELXL-97 (Sheldrick, 1997)'
_computing_structure_solution 'SHELXS-97 (Sheldrick, 1990)'
_diffrn_ambient_temperature 291(2)
_diffrn_measured_fraction_theta_full 0.997
_diffrn_measured_fraction_theta_max 0.997
_diffrn_measurement_device_type 'CCD area detector'
_diffrn_measurement_method 'phi and omega scans'
_diffrn_radiation_monochromator graphite
_diffrn_radiation_source 'fine-focus sealed tube'
_diffrn_radiation_type MoK\a
_diffrn_radiation_wavelength 0.71073
_diffrn_reflns_av_R_equivalents 0.0376
_diffrn_reflns_av_sigmaI/netI 0.0432
_diffrn_reflns_limit_h_max 13
_diffrn_reflns_limit_h_min -13
_diffrn_reflns_limit_k_max 12
_diffrn_reflns_limit_k_min -14
_diffrn_reflns_limit_l_max 15
_diffrn_reflns_limit_l_min -25
_diffrn_reflns_number 14286
_diffrn_reflns_theta_full 26.00
_diffrn_reflns_theta_max 26.00
_diffrn_reflns_theta_min 1.90
_exptl_absorpt_coefficient_mu 0.804
_exptl_absorpt_correction_T_max 0.8305
_exptl_absorpt_correction_T_min 0.7945
_exptl_absorpt_correction_type multi-scan
_exptl_absorpt_process_details '(SADABS; Bruker, 2000)'
_exptl_crystal_colour red
_exptl_crystal_density_diffrn 1.334
_exptl_crystal_density_method 'not measured'
_exptl_crystal_description rubby
_exptl_crystal_F_000 1116
_exptl_crystal_size_max 0.30
_exptl_crystal_size_mid 0.26
_exptl_crystal_size_min 0.24
_refine_diff_density_max 0.526
_refine_diff_density_min -0.515
_refine_diff_density_rms 0.056
_refine_ls_extinction_method none
_refine_ls_goodness_of_fit_ref 1.033
_refine_ls_hydrogen_treatment constr
_refine_ls_matrix_type full
_refine_ls_number_parameters 334
_refine_ls_number_reflns 5314
_refine_ls_number_restraints 0
_refine_ls_restrained_S_all 1.033
_refine_ls_R_factor_all 0.0712
_refine_ls_R_factor_gt 0.0546
_refine_ls_shift/su_max 0.000
_refine_ls_shift/su_mean 0.000
_refine_ls_structure_factor_coef Fsqd
_refine_ls_weighting_details 'calc w=1/[\s^2^(Fo^2^)+(0.0600P)^2^+1.9900P] where P=(Fo^2^+2Fc^2^)/3'
_refine_ls_weighting_scheme calc
_refine_ls_wR_factor_gt 0.1272
_refine_ls_wR_factor_ref 0.1320
_reflns_number_gt 4089
_reflns_number_total 5314
_reflns_threshold_expression >2sigma(I)
_cod_data_source_file om700454psup1.cif
_cod_data_source_block 3S
_cod_depositor_comments
;
The following automatic conversions were performed:

'_symmetry_cell_setting' value 'Triclinic' changed to 'triclinic'
according to /home/saulius/struct/CIF-dictionaries/cif_core.dic
dictionary named 'cif_core.dic' version 2.4.2 from 2011-04-26.

Automatic conversion script
Id: cif_fix_values 1891 2012-01-12 08:04:46Z andrius 
;
_cod_original_sg_symbol_H-M 'P 21/c'
_cod_database_code 4082267

loop_
_symmetry_equiv_pos_as_xyz
'x, y, z'
'-x, y+1/2, -z+1/2'
'-x, -y, -z'
'x, -y-1/2, z-1/2'

loop_
_atom_site_label
_atom_site_type_symbol
_atom_site_fract_x
_atom_site_fract_y
_atom_site_fract_z
_atom_site_U_iso_or_equiv
_atom_site_adp_type
_atom_site_occupancy
_atom_site_symmetry_multiplicity
_atom_site_calc_flag
_atom_site_refinement_flags
B3 B 0.6905(4) 0.9962(4) 0.7048(2) 0.0535(10) Uani 1 1 d .
H0A H 0.6498 1.0162 0.6597 0.064 Uiso 1 1 d R
B4 B 0.8504(4) 1.0281(4) 0.7438(2) 0.0491(9) Uani 1 1 d .
H0G H 0.9014 1.0673 0.7209 0.059 Uiso 1 1 d R
B5 B 0.9179(4) 0.9150(4) 0.79724(19) 0.0507(10) Uani 1 1 d .
H0F H 1.0050 0.9017 0.8028 0.061 Uiso 1 1 d R
B6 B 0.8038(4) 0.8137(4) 0.7914(2) 0.0527(10) Uani 1 1 d .
H0J H 0.8230 0.7361 0.7926 0.063 Uiso 1 1 d R
B7 B 0.6156(4) 0.9821(4) 0.7698(2) 0.0558(11) Uani 1 1 d .
H0B H 0.5284 0.9986 0.7604 0.067 Uiso 1 1 d R
B8 B 0.7327(4) 1.0883(4) 0.7752(2) 0.0607(12) Uani 1 1 d .
H0D H 0.7116 1.1655 0.7703 0.073 Uiso 1 1 d R
B9 B 0.8690(5) 1.0388(4) 0.8295(2) 0.0633(12) Uani 1 1 d .
H0E H 0.9278 1.0891 0.8567 0.076 Uiso 1 1 d R
B10 B 0.8396(4) 0.9052(4) 0.8590(2) 0.0561(11) Uani 1 1 d .
H0I H 0.8832 0.8796 0.9025 0.067 Uiso 1 1 d R
B11 B 0.6855(4) 0.8714(4) 0.8242(2) 0.0545(11) Uani 1 1 d .
H0H H 0.6345 0.8248 0.8434 0.065 Uiso 1 1 d R
B12 B 0.7225(4) 1.0083(4) 0.8450(2) 0.0515(10) Uani 1 1 d .
H0C H 0.6985 1.0425 0.8813 0.062 Uiso 1 1 d R
C1 C 0.8053(3) 0.8950(3) 0.72414(17) 0.0458(8) Uani 1 1 d .
C2 C 0.6689(3) 0.8664(3) 0.73852(17) 0.0445(8) Uani 1 1 d .
C3 C 0.8723(3) 0.9141(3) 0.60400(17) 0.0431(7) Uani 1 1 d .
C4 C 0.7781(3) 0.9449(3) 0.54983(18) 0.0501(8) Uani 1 1 d .
H4 H 0.7999 0.9990 0.5232 0.060 Uiso 1 1 calc R
C5 C 0.6501(3) 0.9074(3) 0.52714(19) 0.0523(9) Uani 1 1 d .
H5 H 0.5992 0.9513 0.4943 0.063 Uiso 1 1 calc R
C6 C 0.5920(3) 0.8186(3) 0.54585(19) 0.0477(8) Uani 1 1 d .
C7 C 0.4644(3) 0.7902(3) 0.50731(19) 0.0530(9) Uani 1 1 d .
C8 C 0.4407(4) 0.7747(3) 0.4374(2) 0.0625(10) Uani 1 1 d .
H8 H 0.5042 0.7854 0.4168 0.075 Uiso 1 1 calc R
C9 C 0.3253(4) 0.7442(4) 0.4006(2) 0.0661(12) Uani 1 1 d .
H9 H 0.3113 0.7320 0.3552 0.079 Uiso 1 1 calc R
C10 C 0.2274(4) 0.7311(4) 0.4302(2) 0.0716(13) Uani 1 1 d .
H10 H 0.1480 0.7094 0.4062 0.086 Uiso 1 1 calc R
C11 C 0.2561(4) 0.7518(4) 0.4946(2) 0.0727(13) Uani 1 1 d .
H11 H 0.1899 0.7499 0.5138 0.087 Uiso 1 1 calc R
C12 C 0.3658(4) 0.7748(3) 0.5358(2) 0.0599(10) Uani 1 1 d .
H12 H 0.3767 0.7804 0.5814 0.072 Uiso 1 1 calc R
C13 C 1.0046(3) 0.9506(3) 0.61526(17) 0.0441(8) Uani 1 1 d .
C14 C 1.1014(3) 0.8870(3) 0.6536(2) 0.0544(9) Uani 1 1 d .
H14 H 1.0843 0.8212 0.6725 0.065 Uiso 1 1 calc R
C15 C 1.2239(4) 0.9218(3) 0.6636(2) 0.0579(10) Uani 1 1 d .
H15 H 1.2886 0.8792 0.6892 0.069 Uiso 1 1 calc R
C16 C 1.2495(4) 1.0202(3) 0.6353(2) 0.0553(9) Uani 1 1 d .
H16 H 1.3315 1.0435 0.6420 0.066 Uiso 1 1 calc R
C17 C 1.1527(4) 1.0838(4) 0.59698(19) 0.0575(10) Uani 1 1 d .
H17 H 1.1699 1.1496 0.5780 0.069 Uiso 1 1 calc R
C18 C 1.0303(4) 1.0490(3) 0.58696(18) 0.0519(9) Uani 1 1 d .
H18 H 0.9655 1.0916 0.5613 0.062 Uiso 1 1 calc R
C19 C 0.6566(4) 0.5451(3) 0.6452(2) 0.0548(9) Uani 1 1 d .
H19 H 0.6292 0.5234 0.6843 0.066 Uiso 1 1 calc R
C20 C 0.5789(4) 0.5670(3) 0.5825(2) 0.0574(10) Uani 1 1 d .
H20 H 0.4882 0.5590 0.5693 0.069 Uiso 1 1 calc R
C21 C 0.6544(4) 0.5949(3) 0.53904(18) 0.0525(9) Uani 1 1 d .
H21 H 0.6263 0.6079 0.4910 0.063 Uiso 1 1 calc R
C22 C 0.7790(4) 0.5933(3) 0.5795(2) 0.0556(9) Uani 1 1 d .
H22 H 0.8535 0.6080 0.5643 0.067 Uiso 1 1 calc R
C23 C 0.7778(4) 0.5579(3) 0.6435(2) 0.0542(9) Uani 1 1 d .
H23 H 0.8512 0.5491 0.6814 0.065 Uiso 1 1 calc R
Co1 Co 0.67481(4) 0.71138(4) 0.61406(2) 0.04310(15) Uani 1 1 d .
S1 S 0.83951(8) 0.81232(7) 0.65711(5) 0.0433(2) Uani 1 1 d .
S2 S 0.56584(8) 0.77304(8) 0.68469(5) 0.0498(2) Uani 1 1 d .
O4 O 0.9335(5) 0.7127(4) 0.4984(3) 0.0589(14) Uani 0.50 1 d P
H4D H 0.9192 0.7623 0.5243 0.071 Uiso 0.50 1 d PR
H4B H 0.9929 0.6717 0.5195 0.071 Uiso 0.50 1 d PR

loop_
_atom_site_aniso_label
_atom_site_aniso_U_11
_atom_site_aniso_U_22
_atom_site_aniso_U_33
_atom_site_aniso_U_23
_atom_site_aniso_U_13
_atom_site_aniso_U_12
B3 0.048(2) 0.052(2) 0.060(3) -0.001(2) 0.014(2) -0.0038(19)
B4 0.047(2) 0.054(2) 0.043(2) 0.0069(18) 0.0065(18) 0.0050(18)
B5 0.048(2) 0.059(3) 0.032(2) 0.0100(17) -0.0115(17) 0.0011(18)
B6 0.054(2) 0.056(2) 0.047(2) -0.0083(19) 0.012(2) -0.0024(19)
B7 0.050(2) 0.070(3) 0.049(2) 0.006(2) 0.0146(19) -0.003(2)
B8 0.058(3) 0.064(3) 0.061(3) 0.010(2) 0.017(2) 0.002(2)
B9 0.070(3) 0.063(3) 0.052(3) 0.013(2) 0.006(2) 0.004(2)
B10 0.063(3) 0.060(3) 0.044(2) 0.006(2) 0.014(2) 0.005(2)
B11 0.053(2) 0.071(3) 0.052(2) 0.007(2) 0.035(2) 0.010(2)
B12 0.062(3) 0.062(3) 0.0284(18) 0.0056(17) 0.0076(17) 0.023(2)
C1 0.0354(16) 0.059(2) 0.0401(18) -0.0039(16) 0.0049(14) -0.0019(15)
C2 0.0367(17) 0.059(2) 0.0381(18) 0.0018(15) 0.0096(14) 0.0010(14)
C3 0.0465(18) 0.0413(17) 0.0453(19) -0.0022(14) 0.0188(15) 0.0060(14)
C4 0.056(2) 0.055(2) 0.0425(19) 0.0012(16) 0.0197(17) 0.0023(17)
C5 0.050(2) 0.059(2) 0.048(2) 0.0072(17) 0.0148(17) -0.0002(17)
C6 0.0350(17) 0.050(2) 0.058(2) 0.0009(16) 0.0125(16) -0.0003(14)
C7 0.048(2) 0.0467(19) 0.053(2) 0.0094(16) -0.0051(17) -0.0045(16)
C8 0.064(2) 0.062(2) 0.057(2) 0.000(2) 0.008(2) -0.0011(19)
C9 0.060(2) 0.060(2) 0.058(2) 0.0101(19) -0.020(2) 0.0009(19)
C10 0.065(3) 0.058(2) 0.068(3) 0.002(2) -0.023(2) 0.008(2)
C11 0.067(3) 0.072(3) 0.069(3) -0.016(2) 0.001(2) 0.017(2)
C12 0.049(2) 0.059(2) 0.062(2) -0.0012(19) -0.0041(18) 0.0044(17)
C13 0.0445(18) 0.0523(19) 0.0406(18) 0.0094(15) 0.0204(15) 0.0061(15)
C14 0.0448(19) 0.063(2) 0.057(2) -0.0049(18) 0.0167(17) 0.0093(17)
C15 0.054(2) 0.056(2) 0.077(3) -0.002(2) 0.040(2) 0.0017(17)
C16 0.050(2) 0.054(2) 0.060(2) 0.0046(18) 0.0102(18) 0.0117(17)
C17 0.062(2) 0.072(3) 0.0403(19) 0.0075(18) 0.0172(17) 0.0160(19)
C18 0.064(2) 0.056(2) 0.0393(18) 0.0044(16) 0.0195(17) 0.0072(18)
C19 0.069(2) 0.0335(18) 0.060(2) -0.0043(16) 0.013(2) 0.0060(16)
C20 0.058(2) 0.0364(18) 0.074(3) 0.0127(18) 0.012(2) 0.0006(16)
C21 0.058(2) 0.054(2) 0.0390(19) 0.0046(16) 0.0025(16) -0.0059(17)
C22 0.057(2) 0.050(2) 0.063(2) 0.0009(18) 0.0197(19) 0.0067(17)
C23 0.058(2) 0.0355(18) 0.063(2) 0.0030(17) 0.0057(18) -0.0071(16)
Co1 0.0393(3) 0.0406(2) 0.0479(3) 0.0003(2) 0.0091(2) 0.00042(18)
S1 0.0372(4) 0.0428(4) 0.0501(5) 0.0007(4) 0.0124(4) 0.0007(3)
S2 0.0468(5) 0.0565(5) 0.0463(5) -0.0052(4) 0.0127(4) 0.0049(4)
O4 0.060(3) 0.040(3) 0.070(4) 0.014(2) 0.007(3) -0.001(2)

loop_
_atom_type_symbol
_atom_type_description
_atom_type_scat_dispersion_real
_atom_type_scat_dispersion_imag
_atom_type_scat_source
C C 0.0033 0.0016 'International Tables Vol C Tables 4.2.6.8 and 6.1.1.4'
H H 0.0000 0.0000 'International Tables Vol C Tables 4.2.6.8 and 6.1.1.4'
B B 0.0013 0.0007 'International Tables Vol C Tables 4.2.6.8 and 6.1.1.4'
Co Co 0.3494 0.9721 'International Tables Vol C Tables 4.2.6.8 and 6.1.1.4'
S S 0.1246 0.1234 'International Tables Vol C Tables 4.2.6.8 and 6.1.1.4'
O O 0.0106 0.0060 'International Tables Vol C Tables 4.2.6.8 and 6.1.1.4'

loop_
_geom_angle_atom_site_label_1
_geom_angle_atom_site_label_2
_geom_angle_atom_site_label_3
_geom_angle
C1 B3 C2 56.8(2)
C1 B3 B7 102.8(3)
C2 B3 B7 57.9(2)
C1 B3 B4 57.6(2)
C2 B3 B4 103.6(3)
B7 B3 B4 106.6(3)
C1 B3 B8 103.2(3)
C2 B3 B8 104.9(3)
B7 B3 B8 60.8(3)
B4 B3 B8 59.0(3)
C1 B3 H0A 122.1
C2 B3 H0A 122.4
B7 B3 H0A 125.1
B4 B3 H0A 123.0
B8 B3 H0A 126.6
C1 B4 B9 105.3(3)
C1 B4 B8 106.0(3)
B9 B4 B8 59.3(3)
C1 B4 B3 59.6(2)
B9 B4 B3 108.2(3)
B8 B4 B3 60.7(3)
C1 B4 B5 58.6(2)
B9 B4 B5 60.4(3)
B8 B4 B5 108.2(3)
B3 B4 B5 108.6(3)
C1 B4 H0G 121.4
B9 B4 H0G 123.3
B8 B4 H0G 125.4
B3 B4 H0G 121.9
B5 B4 H0G 118.5
C1 B5 B10 104.7(3)
C1 B5 B6 59.5(2)
B10 B5 B6 60.2(3)
C1 B5 B9 103.2(3)
B10 B5 B9 60.9(3)
B6 B5 B9 108.8(3)
C1 B5 B4 57.9(2)
B10 B5 B4 107.5(3)
B6 B5 B4 108.2(3)
B9 B5 B4 58.4(3)
C1 B5 H0F 124.2
B10 B5 H0F 126.1
B6 B5 H0F 125.8
B9 B5 H0F 119.8
B4 B5 H0F 116.5
C1 B6 C2 57.7(2)
C1 B6 B5 59.3(2)
C2 B6 B5 106.2(3)
C1 B6 B10 104.3(3)
C2 B6 B10 104.7(3)
B5 B6 B10 59.8(3)
C1 B6 B11 105.1(3)
C2 B6 B11 59.7(2)
B5 B6 B11 107.4(3)
B10 B6 B11 58.4(3)
C1 B6 H0J 121.9
C2 B6 H0J 121.7
B5 B6 H0J 121.9
B10 B6 H0J 126.5
B11 B6 H0J 123.7
C2 B7 B12 105.7(3)
C2 B7 B3 60.5(2)
B12 B7 B3 108.9(3)
C2 B7 B11 59.8(2)
B12 B7 B11 58.9(3)
B3 B7 B11 109.9(3)
C2 B7 B8 106.4(3)
B12 B7 B8 60.2(3)
B3 B7 B8 60.1(3)
B11 B7 B8 107.7(3)
C2 B7 H0B 121.8
B12 B7 H0B 124.3
B3 B7 H0B 118.6
B11 B7 H0B 122.0
B8 B7 H0B 122.6
B9 B8 B4 59.7(3)
B9 B8 B12 61.0(3)
B4 B8 B12 107.2(3)
B9 B8 B3 108.1(4)
B4 B8 B3 60.2(3)
B12 B8 B3 105.9(3)
B9 B8 B7 106.7(4)
B4 B8 B7 106.3(4)
B12 B8 B7 57.5(3)
B3 B8 B7 59.1(3)
B9 B8 H0D 123.4
B4 B8 H0D 122.9
B12 B8 H0D 123.2
B3 B8 H0D 120.6
B7 B8 H0D 121.8
B8 B9 B4 61.0(3)
B8 B9 B5 110.1(4)
B4 B9 B5 61.1(3)
B8 B9 B12 60.5(3)
B4 B9 B12 107.8(3)
B5 B9 B12 106.4(3)
B8 B9 B10 109.0(4)
B4 B9 B10 107.6(4)
B5 B9 B10 58.4(3)
B12 B9 B10 59.4(3)
B8 B9 H0E 120.4
B4 B9 H0E 121.8
B5 B9 H0E 121.6
B12 B9 H0E 122.4
B10 B9 H0E 121.8
B11 B10 B5 110.3(3)
B11 B10 B6 61.7(3)
B5 B10 B6 60.0(3)
B11 B10 B12 59.3(3)
B5 B10 B12 108.9(3)
B6 B10 B12 108.2(3)
B11 B10 B9 108.8(3)
B5 B10 B9 60.7(3)
B6 B10 B9 108.4(3)
B12 B10 B9 60.3(3)
B11 B10 H0I 121.1
B5 B10 H0I 119.6
B6 B10 H0I 120.5
B12 B10 H0I 123.1
B9 B10 H0I 121.5
B10 B11 B12 61.7(3)
B10 B11 C2 105.0(3)
B12 B11 C2 104.0(3)
B10 B11 B6 59.8(3)
B12 B11 B6 108.5(3)
C2 B11 B6 58.7(2)
B10 B11 B7 107.8(3)
B12 B11 B7 58.7(3)
C2 B11 B7 57.9(2)
B6 B11 B7 106.8(3)
B10 B11 H0H 126.8
B12 B11 H0H 125.7
C2 B11 H0H 119.5
B6 B11 H0H 120.8
B7 B11 H0H 119.7
B7 B12 B11 62.4(3)
B7 B12 B10 108.6(3)
B11 B12 B10 59.0(3)
B7 B12 B8 62.3(3)
B11 B12 B8 112.2(3)
B10 B12 B8 108.1(3)
B7 B12 B9 108.4(3)
B11 B12 B9 108.7(3)
B10 B12 B9 60.3(3)
B8 B12 B9 58.5(3)
B7 B12 H0C 121.6
B11 B12 H0C 120.6
B10 B12 H0C 121.4
B8 B12 H0C 120.3
B9 B12 H0C 121.1
C2 C1 B4 112.2(3)
C2 C1 B5 110.9(3)
B4 C1 B5 63.5(2)
C2 C1 B6 61.6(2)
B4 C1 B6 114.2(3)
B5 C1 B6 61.2(2)
C2 C1 B3 62.4(2)
B4 C1 B3 62.8(2)
B5 C1 B3 115.3(3)
B6 C1 B3 115.2(3)
C2 C1 S1 114.2(2)
B4 C1 S1 126.1(3)
B5 C1 S1 120.1(3)
B6 C1 S1 111.1(3)
B3 C1 S1 119.7(3)
C1 C2 B7 109.0(3)
C1 C2 B6 60.7(2)
B7 C2 B6 112.8(3)
C1 C2 B11 109.0(3)
B7 C2 B11 62.3(2)
B6 C2 B11 61.7(2)
C1 C2 B3 60.9(2)
B7 C2 B3 61.6(2)
B6 C2 B3 113.2(3)
B11 C2 B3 112.9(3)
C1 C2 S2 119.1(2)
B7 C2 S2 121.7(2)
B6 C2 S2 118.3(3)
B11 C2 S2 122.8(3)
B3 C2 S2 116.5(2)
C4 C3 C13 123.7(3)
C4 C3 S1 117.8(3)
C13 C3 S1 118.0(2)
C3 C4 C5 130.8(4)
C3 C4 H4 114.6
C5 C4 H4 114.6
C6 C5 C4 130.9(4)
C6 C5 H5 114.6
C4 C5 H5 114.6
C5 C6 C7 119.3(3)
C5 C6 Co1 124.0(3)
C7 C6 Co1 116.1(3)
C12 C7 C8 117.8(4)
C12 C7 C6 123.7(4)
C8 C7 C6 118.5(4)
C9 C8 C7 120.1(4)
C9 C8 H8 120.0
C7 C8 H8 120.0
C8 C9 C10 120.9(4)
C8 C9 H9 119.5
C10 C9 H9 119.5
C11 C10 C9 115.0(4)
C11 C10 H10 122.5
C9 C10 H10 122.5
C10 C11 C12 129.1(5)
C10 C11 H11 115.4
C12 C11 H11 115.4
C11 C12 C7 116.8(4)
C11 C12 H12 121.6
C7 C12 H12 121.6
C14 C13 C18 120.0(3)
C14 C13 C3 120.6(3)
C18 C13 C3 119.4(3)
C13 C14 C15 120.0(4)
C13 C14 H14 120.0
C15 C14 H14 120.0
C14 C15 C16 120.0(4)
C14 C15 H15 120.0
C16 C15 H15 120.0
C15 C16 C17 120.0(4)
C15 C16 H16 120.0
C17 C16 H16 120.0
C16 C17 C18 120.0(4)
C16 C17 H17 120.0
C18 C17 H17 120.0
C17 C18 C13 120.0(4)
C17 C18 H18 120.0
C13 C18 H18 120.0
C23 C19 C20 108.9(4)
C23 C19 Co1 73.2(2)
C20 C19 Co1 67.7(2)
C23 C19 H19 125.5
C20 C19 H19 125.5
Co1 C19 H19 125.5
C19 C20 C21 108.5(4)
C19 C20 Co1 73.7(2)
C21 C20 Co1 70.2(2)
C19 C20 H20 125.7
C21 C20 H20 125.7
Co1 C20 H20 125.7
C22 C21 C20 105.6(3)
C22 C21 Co1 70.6(2)
C20 C21 Co1 69.2(2)
C22 C21 H21 127.2
C20 C21 H21 127.2
Co1 C21 H21 127.2
C23 C22 C21 108.2(4)
C23 C22 Co1 74.4(2)
C21 C22 Co1 69.4(2)
C23 C22 H22 125.8
C21 C22 H22 125.8
Co1 C22 H22 125.8
C19 C23 C22 108.6(4)
C19 C23 Co1 69.7(2)
C22 C23 Co1 67.2(2)
C19 C23 H23 125.6
C22 C23 H23 125.6
Co1 C23 H23 125.6
C6 Co1 C20 102.91(16)
C6 Co1 C21 88.01(16)
C20 Co1 C21 40.58(16)
C6 Co1 C22 113.46(17)
C20 Co1 C22 66.45(17)
C21 Co1 C22 39.94(15)
C6 Co1 C19 140.90(15)
C20 Co1 C19 38.58(15)
C21 Co1 C19 65.88(15)
C22 Co1 C19 64.54(16)
C6 Co1 C23 151.07(16)
C20 Co1 C23 63.89(16)
C21 Co1 C23 65.06(15)
C22 Co1 C23 38.37(15)
C19 Co1 C23 37.03(15)
C6 Co1 S1 96.35(12)
C20 Co1 S1 155.57(11)
C21 Co1 S1 126.82(12)
C22 Co1 S1 92.21(13)
C19 Co1 S1 122.44(11)
C23 Co1 S1 92.10(12)
C6 Co1 S2 91.39(12)
C20 Co1 S2 99.37(14)
C21 Co1 S2 137.99(12)
C22 Co1 S2 153.18(12)
C19 Co1 S2 89.99(12)
C23 Co1 S2 115.42(12)
S1 Co1 S2 95.01(7)
C3 S1 C1 102.70(17)
C3 S1 Co1 115.10(13)
C1 S1 Co1 107.01(12)
C2 S2 Co1 104.44(13)
H4D O4 H4B 109.5

loop_
_geom_bond_atom_site_label_1
_geom_bond_atom_site_label_2
_geom_bond_distance
B3 C1 1.737(6)
B3 C2 1.762(6)
B3 B7 1.782(6)
B3 B4 1.792(6)
B3 B8 1.801(7)
B3 H0A 0.9600
B4 C1 1.701(6)
B4 B9 1.747(7)
B4 B8 1.770(7)
B4 B5 1.796(6)
B4 H0G 0.9602
B5 C1 1.713(5)
B5 B10 1.742(7)
B5 B6 1.746(6)
B5 B9 1.783(7)
B5 H0F 0.9600
B6 C1 1.716(6)
B6 C2 1.731(6)
B6 B10 1.750(6)
B6 B11 1.783(6)
B6 H0J 0.9600
B7 C2 1.714(6)
B7 B12 1.727(6)
B7 B11 1.791(7)
B7 B8 1.812(7)
B7 H0B 0.9600
B8 B9 1.741(7)
B8 B12 1.776(6)
B8 H0D 0.9601
B9 B12 1.786(7)
B9 B10 1.788(7)
B9 H0E 0.9602
B10 B11 1.725(7)
B10 B12 1.771(6)
B10 H0I 0.9600
B11 B12 1.731(7)
B11 C2 1.749(6)
B11 H0H 0.9600
B12 H0C 0.9600
C1 C2 1.663(5)
C1 S1 1.839(4)
C2 S2 1.778(4)
C3 C4 1.373(5)
C3 C13 1.498(5)
C3 S1 1.757(4)
C4 C5 1.451(5)
C4 H4 0.9300
C5 C6 1.362(5)
C5 H5 0.9300
C6 C7 1.476(5)
C6 Co1 1.962(4)
C7 C12 1.395(6)
C7 C8 1.424(6)
C8 C9 1.361(6)
C8 H8 0.9300
C9 C10 1.399(7)
C9 H9 0.9300
C10 C11 1.320(7)
C10 H10 0.9300
C11 C12 1.322(6)
C11 H11 0.9300
C12 H12 0.9300
C13 C14 1.390(5)
C13 C18 1.390(5)
C14 C15 1.390(5)
C14 H14 0.9300
C15 C16 1.390(6)
C15 H15 0.9300
C16 C17 1.390(5)
C16 H16 0.9300
C17 C18 1.390(6)
C17 H17 0.9300
C18 H18 0.9300
C19 C23 1.371(6)
C19 C20 1.388(6)
C19 Co1 2.136(4)
C19 H19 0.9800
C20 C21 1.432(6)
C20 Co1 2.058(4)
C20 H20 0.9800
C21 C22 1.420(5)
C21 Co1 2.071(4)
C21 H21 0.9800
C22 C23 1.405(6)
C22 Co1 2.087(4)
C22 H22 0.9800
C23 Co1 2.180(4)
C23 H23 0.9800
Co1 S1 2.1871(17)
Co1 S2 2.2711(17)
O4 H4D 0.8500
O4 H4B 0.8499
